data_7701259
loop_
_publ_author_name
'Li, Jian-Fang'
'Du, Peng'
'Liu, Ying-Ying'
'Xu, Guo-Hai'
'Ma, Jian-Fang'

_publ_section_title
;
 Three thiacalix[4]arene-based Cu(i) coordination polymers: catalytic
 activities for azide-alkyne cycloaddition reactions and luminescence
 properties.
;
_journal_issue 12
_journal_name_full 'Dalton transactions (Cambridge, England : 2003)'
_journal_page_first 3715
_journal_page_last 3722
_journal_paper_doi 10.1039/c9dt03060c
_journal_volume 49
_journal_year 2020
_chemical_formula_moiety 'C64 H71 Cu I N4 O5.50 S4'
_chemical_formula_sum 'C64 H71 Cu I N4 O5.5 S4'
_chemical_formula_weight 1302.92
_space_group_crystal_system triclinic
_space_group_IT_number 2
_space_group_name_Hall '-P 1'
_space_group_name_H-M_alt 'P -1'
_symmetry_space_group_name_Hall '-P 1'
_symmetry_space_group_name_H-M 'P -1'
_atom_sites_solution_hydrogens geom
_audit_creation_method SHELXL-2018/3
_audit_update_record
;
2019-09-11 deposited with the CCDC.    2019-09-12 downloaded from the CCDC.
;
_cell_angle_alpha 105.876(5)
_cell_angle_beta 111.146(5)
_cell_angle_gamma 90.496(4)
_cell_formula_units_Z 2
_cell_length_a 15.2820(8)
_cell_length_b 15.5610(8)
_cell_length_c 15.8890(9)
_cell_measurement_reflns_used 4634
_cell_measurement_temperature 298(2)
_cell_measurement_theta_max 25.1430
_cell_measurement_theta_min 4.0230
_cell_volume 3365.3(4)
_computing_cell_refinement 'Bruker FRAMBO'
_computing_data_collection 'Bruker FRAMBO'
_computing_data_reduction 'Bruker SHELXTL'
_computing_molecular_graphics 'Bruker SHELXTL'
_computing_publication_material 'Bruker SHELXTL'
_computing_structure_refinement 'SHELXL-2018/3 (Sheldrick, 2018)'
_computing_structure_solution 'Bruker SHELXTL'
_diffrn_ambient_temperature 298(2)
_diffrn_detector_area_resol_mean 10.2375
_diffrn_measured_fraction_theta_full 0.994
_diffrn_measured_fraction_theta_max 0.994
_diffrn_measurement_device_type 'Xcalibur, Ruby, Gemini ultra'
_diffrn_radiation_type MoK\a
_diffrn_radiation_wavelength 0.71073
_diffrn_reflns_av_R_equivalents 0.0339
_diffrn_reflns_av_unetI/netI 0.0640
_diffrn_reflns_Laue_measured_fraction_full 0.994
_diffrn_reflns_Laue_measured_fraction_max 0.994
_diffrn_reflns_limit_h_max 16
_diffrn_reflns_limit_h_min -18
_diffrn_reflns_limit_k_max 18
_diffrn_reflns_limit_k_min -18
_diffrn_reflns_limit_l_max 18
_diffrn_reflns_limit_l_min -16
_diffrn_reflns_number 22019
_diffrn_reflns_point_group_measured_fraction_full 0.994
_diffrn_reflns_point_group_measured_fraction_max 0.994
_diffrn_reflns_theta_full 25.000
_diffrn_reflns_theta_max 25.000
_diffrn_reflns_theta_min 3.334
_diffrn_source 'fine-focus sealed X-ray tube'
_exptl_absorpt_coefficient_mu 0.955
_exptl_absorpt_correction_T_max 1.00000
_exptl_absorpt_correction_T_min 0.79060
_exptl_absorpt_correction_type multi-scan
_exptl_absorpt_process_details
;
CrysAlisPro 1.171.39.38a (Rigaku Oxford Diffraction, 2017)
Empirical absorption correction using spherical harmonics,
 implemented in SCALE3 ABSPACK scaling algorithm.
;
_exptl_crystal_colour Colorless
_exptl_crystal_density_diffrn 1.286
_exptl_crystal_density_method 'not measured'
_exptl_crystal_description block
_exptl_crystal_F_000 1346
_exptl_crystal_size_max 0.300
_exptl_crystal_size_mid 0.150
_exptl_crystal_size_min 0.050
_refine_diff_density_max 0.851
_refine_diff_density_min -0.452
_refine_diff_density_rms 0.071
_refine_ls_extinction_method none
_refine_ls_goodness_of_fit_ref 1.062
_refine_ls_hydrogen_treatment constr
_refine_ls_matrix_type full
_refine_ls_number_parameters 731
_refine_ls_number_reflns 11772
_refine_ls_number_restraints 438
_refine_ls_restrained_S_all 1.076
_refine_ls_R_factor_all 0.0870
_refine_ls_R_factor_gt 0.0514
_refine_ls_shift/su_max 0.000
_refine_ls_shift/su_mean 0.000
_refine_ls_structure_factor_coef Fsqd
_refine_ls_weighting_details 'w=1/[\s^2^(Fo^2^)+(0.0531P)^2^+0.7768P] where P=(Fo^2^+2Fc^2^)/3'
_refine_ls_weighting_scheme calc
_refine_ls_wR_factor_gt 0.1177
_refine_ls_wR_factor_ref 0.1333
_reflns_Friedel_coverage 0.000
_reflns_number_gt 7879
_reflns_number_total 11772
_reflns_threshold_expression 'I > 2\s(I)'
_cod_data_source_file c9dt03060c2.cif
_cod_data_source_block compound-3
_cod_depositor_comments 'Adding full bibliography for 7701257--7701259.cif.'
_cod_original_cell_volume 3365.3(3)
_cod_original_formula_sum 'C64 H71 Cu I N4 O5.50 S4'
_cod_database_code 7701259
_shelx_shelxl_version_number 2018/3
_shelx_space_group_comment
;
The symmetry employed for this shelxl refinement is uniquely defined
by the following loop, which should always be used as a source of
symmetry information in preference to the above space-group names.
They are only intended as comments.
;

loop_
_space_group_symop_operation_xyz
'x, y, z'
'-x, -y, -z'

loop_
_atom_site_label
_atom_site_type_symbol
_atom_site_fract_x
_atom_site_fract_y
_atom_site_fract_z
_atom_site_U_iso_or_equiv
_atom_site_adp_type
_atom_site_occupancy
_atom_site_site_symmetry_order
_atom_site_calc_flag
_atom_site_refinement_flags_posn
_atom_site_refinement_flags_adp
_atom_site_refinement_flags_occupancy
_atom_site_disorder_assembly
_atom_site_disorder_group
Cu1 Cu 0.42745(4) 0.04773(4) -0.00181(3) 0.05247(17) Uani 1 1 d . . . . .
I1 I 0.39660(2) -0.12199(2) -0.10067(2) 0.05790(12) Uani 1 1 d . . . . .
C1 C 0.1888(3) 0.0869(3) -0.5076(3) 0.0419(9) Uani 1 1 d . U . . .
C2 C 0.2274(3) 0.0347(3) -0.5676(3) 0.0429(9) Uani 1 1 d . U . . .
C3 C 0.1694(3) -0.0167(3) -0.6582(3) 0.0488(10) Uani 1 1 d . U . . .
H3 H 0.196756 -0.050465 -0.698107 0.059 Uiso 1 1 calc R U . . .
C4 C 0.0710(3) -0.0190(3) -0.6908(3) 0.0461(10) Uani 1 1 d . U . . .
C5 C 0.0341(3) 0.0371(3) -0.6313(3) 0.0484(10) Uani 1 1 d . U . . .
H5 H -0.030777 0.039385 -0.652207 0.058 Uiso 1 1 calc R U . . .
C6 C 0.0910(3) 0.0898(3) -0.5414(3) 0.0456(10) Uani 1 1 d . U . . .
C7 C 0.0076(3) -0.0812(3) -0.7882(3) 0.0572(12) Uani 1 1 d . U . . .
C8 C 0.0167(5) -0.0465(5) -0.8639(4) 0.120(3) Uani 1 1 d . U . . .
H8A H -0.001820 0.013021 -0.856438 0.181 Uiso 1 1 calc R U . . .
H8B H 0.081117 -0.044850 -0.859203 0.181 Uiso 1 1 calc R U . . .
H8C H -0.023424 -0.085497 -0.924633 0.181 Uiso 1 1 calc R U . . .
C9 C -0.0957(4) -0.0890(5) -0.8005(4) 0.103(2) Uani 1 1 d . U . . .
H9A H -0.102462 -0.111294 -0.752217 0.154 Uiso 1 1 calc R U . . .
H9B H -0.117624 -0.030907 -0.795682 0.154 Uiso 1 1 calc R U . . .
H9C H -0.132461 -0.129853 -0.861498 0.154 Uiso 1 1 calc R U . . .
C10 C 0.0366(5) -0.1755(4) -0.7988(5) 0.137(3) Uani 1 1 d . U . . .
H10A H 0.030459 -0.196971 -0.749778 0.205 Uiso 1 1 calc R U . . .
H10B H -0.003454 -0.214809 -0.859324 0.205 Uiso 1 1 calc R U . . .
H10C H 0.101086 -0.174162 -0.793894 0.205 Uiso 1 1 calc R U . . .
C11 C 0.4173(3) 0.1920(3) -0.4999(3) 0.0428(10) Uani 1 1 d . U . . .
C12 C 0.4739(3) 0.2726(3) -0.4435(3) 0.0463(10) Uani 1 1 d . U . . .
C13 C 0.5318(3) 0.2797(3) -0.3504(3) 0.0513(11) Uani 1 1 d . U . . .
H13 H 0.569817 0.333610 -0.312958 0.062 Uiso 1 1 calc R U . . .
C14 C 0.5350(3) 0.2092(3) -0.3110(3) 0.0479(10) Uani 1 1 d . U . . .
C15 C 0.4740(3) 0.1325(3) -0.3673(3) 0.0465(10) Uani 1 1 d . U . . .
H15 H 0.472673 0.085040 -0.342519 0.056 Uiso 1 1 calc R U . . .
C16 C 0.4143(3) 0.1231(3) -0.4597(3) 0.0433(9) Uani 1 1 d . U . . .
C17 C 0.6060(3) 0.2187(3) -0.2101(3) 0.0568(12) Uani 1 1 d . U . . .
C18 C 0.7038(4) 0.2266(6) -0.2103(4) 0.125(3) Uani 1 1 d . U . . .
H18A H 0.712543 0.277047 -0.231358 0.187 Uiso 1 1 calc R U . . .
H18B H 0.749260 0.235103 -0.147532 0.187 Uiso 1 1 calc R U . . .
H18C H 0.712074 0.172548 -0.252160 0.187 Uiso 1 1 calc R U . . .
C19 C 0.5908(5) 0.1403(5) -0.1775(4) 0.137(3) Uani 1 1 d . U . . .
H19A H 0.528013 0.136033 -0.177734 0.205 Uiso 1 1 calc R U . . .
H19B H 0.598734 0.085963 -0.219234 0.205 Uiso 1 1 calc R U . . .
H19C H 0.635920 0.148518 -0.114607 0.205 Uiso 1 1 calc R U . . .
C20 C 0.5966(5) 0.3039(5) -0.1408(4) 0.110(2) Uani 1 1 d . U . . .
H20A H 0.534344 0.300433 -0.139528 0.165 Uiso 1 1 calc R U . . .
H20B H 0.642687 0.310135 -0.078886 0.165 Uiso 1 1 calc R U . . .
H20C H 0.606675 0.355106 -0.160381 0.165 Uiso 1 1 calc R U . . .
C21 C 0.3071(3) 0.4051(3) -0.5209(3) 0.0512(11) Uani 1 1 d . U . . .
C22 C 0.2193(3) 0.4185(3) -0.5801(3) 0.0522(11) Uani 1 1 d . U . . .
C23 C 0.2042(3) 0.4114(3) -0.6743(3) 0.0563(11) Uani 1 1 d . U . . .
H23 H 0.145440 0.420663 -0.713618 0.068 Uiso 1 1 calc R U . . .
C24 C 0.2741(3) 0.3909(3) -0.7113(3) 0.0555(11) Uani 1 1 d . U . . .
C25 C 0.3575(3) 0.3713(3) -0.6533(3) 0.0573(11) Uani 1 1 d . U . . .
H25 H 0.403998 0.353619 -0.677154 0.069 Uiso 1 1 calc R U . . .
C26 C 0.3745(3) 0.3773(3) -0.5597(3) 0.0540(11) Uani 1 1 d . U . . .
C27 C 0.2569(4) 0.3926(4) -0.8125(3) 0.0662(13) Uani 1 1 d . U . . .
C28 C 0.1590(9) 0.3452(9) -0.8822(7) 0.102(3) Uani 0.606(8) 1 d . U P A 1
H28A H 0.111354 0.373839 -0.862407 0.153 Uiso 0.606(8) 1 calc R U P A 1
H28B H 0.149674 0.348898 -0.944155 0.153 Uiso 0.606(8) 1 calc R U P A 1
H28C H 0.154498 0.283145 -0.883840 0.153 Uiso 0.606(8) 1 calc R U P A 1
C29 C 0.2607(10) 0.4924(7) -0.8076(7) 0.105(3) Uani 0.606(8) 1 d . U P A 1
H29A H 0.213519 0.518935 -0.785579 0.157 Uiso 0.606(8) 1 calc R U P A 1
H29B H 0.322084 0.522872 -0.764833 0.157 Uiso 0.606(8) 1 calc R U P A 1
H29C H 0.248988 0.498013 -0.869342 0.157 Uiso 0.606(8) 1 calc R U P A 1
C30 C 0.3295(9) 0.3450(9) -0.8468(7) 0.103(3) Uani 0.606(8) 1 d . U P A 1
H30A H 0.323868 0.282999 -0.848472 0.154 Uiso 0.606(8) 1 calc R U P A 1
H30B H 0.318730 0.348497 -0.909118 0.154 Uiso 0.606(8) 1 calc R U P A 1
H30C H 0.391826 0.373356 -0.804609 0.154 Uiso 0.606(8) 1 calc R U P A 1
C29' C 0.3375(14) 0.4510(14) -0.8087(11) 0.106(4) Uani 0.394(8) 1 d . U P A 2
H29D H 0.327980 0.452757 -0.871325 0.158 Uiso 0.394(8) 1 calc R U P A 2
H29E H 0.340617 0.510751 -0.769124 0.158 Uiso 0.394(8) 1 calc R U P A 2
H29F H 0.395531 0.426768 -0.783376 0.158 Uiso 0.394(8) 1 calc R U P A 2
C28' C 0.1562(13) 0.4157(15) -0.8650(12) 0.103(4) Uani 0.394(8) 1 d . U P A 2
H28D H 0.109431 0.375018 -0.863825 0.155 Uiso 0.394(8) 1 calc R U P A 2
H28E H 0.150033 0.476328 -0.834093 0.155 Uiso 0.394(8) 1 calc R U P A 2
H28F H 0.147415 0.410020 -0.929334 0.155 Uiso 0.394(8) 1 calc R U P A 2
C30' C 0.2531(15) 0.2964(12) -0.8751(11) 0.099(4) Uani 0.394(8) 1 d . U P A 2
H30D H 0.201465 0.258770 -0.877718 0.149 Uiso 0.394(8) 1 calc R U P A 2
H30E H 0.244030 0.297706 -0.937763 0.149 Uiso 0.394(8) 1 calc R U P A 2
H30F H 0.311261 0.272777 -0.848954 0.149 Uiso 0.394(8) 1 calc R U P A 2
C31 C 0.0929(3) 0.3088(3) -0.4941(3) 0.0479(10) Uani 1 1 d . U . . .
C32 C 0.0805(3) 0.2653(3) -0.4325(3) 0.0503(10) Uani 1 1 d . U . . .
C33 C 0.0917(3) 0.3167(3) -0.3420(3) 0.0530(11) Uani 1 1 d . U . . .
H33 H 0.084572 0.287329 -0.300691 0.064 Uiso 1 1 calc R U . . .
C34 C 0.1127(3) 0.4090(3) -0.3102(3) 0.0584(11) Uani 1 1 d . U . . .
C35 C 0.1297(3) 0.4496(3) -0.3708(3) 0.0583(11) Uani 1 1 d . U . . .
H35 H 0.147373 0.511451 -0.350228 0.070 Uiso 1 1 calc R U . . .
C36 C 0.1212(3) 0.4014(3) -0.4618(3) 0.0545(11) Uani 1 1 d . U . . .
C37 C 0.1157(4) 0.4623(3) -0.2121(3) 0.0672(13) Uani 1 1 d . U . . .
C38 C 0.1869(5) 0.4325(5) -0.1360(4) 0.131(3) Uani 1 1 d . U . . .
H38A H 0.174572 0.368679 -0.149186 0.197 Uiso 1 1 calc R U . . .
H38B H 0.249084 0.447185 -0.133621 0.197 Uiso 1 1 calc R U . . .
H38C H 0.182880 0.462631 -0.076365 0.197 Uiso 1 1 calc R U . . .
C39 C 0.0168(5) 0.4440(5) -0.2110(5) 0.119(2) Uani 1 1 d . U . . .
H39A H -0.029486 0.462944 -0.259818 0.178 Uiso 1 1 calc R U . . .
H39B H 0.002445 0.380752 -0.221884 0.178 Uiso 1 1 calc R U . . .
H39C H 0.015847 0.476809 -0.150723 0.178 Uiso 1 1 calc R U . . .
C40 C 0.1319(6) 0.5623(4) -0.1948(5) 0.127(3) Uani 1 1 d . U . . .
H40A H 0.085026 0.579186 -0.244833 0.191 Uiso 1 1 calc R U . . .
H40B H 0.127447 0.593487 -0.135575 0.191 Uiso 1 1 calc R U . . .
H40C H 0.193650 0.578041 -0.192831 0.191 Uiso 1 1 calc R U . . .
C41 C 0.2520(3) 0.0751(3) -0.3563(3) 0.0532(11) Uani 1 1 d . U . . .
H41A H 0.289279 0.027491 -0.371646 0.064 Uiso 1 1 calc R U . . .
H41B H 0.189975 0.047639 -0.367789 0.064 Uiso 1 1 calc R U . . .
C42 C 0.2989(3) 0.1288(3) -0.2546(3) 0.0421(9) Uani 1 1 d . U . . .
C43 C 0.3311(3) 0.0824(3) -0.1887(3) 0.0467(10) Uani 1 1 d . U . . .
H43 H 0.324416 0.019908 -0.210954 0.056 Uiso 1 1 calc R U . . .
C44 C 0.3793(3) 0.2097(3) -0.0657(3) 0.0565(11) Uani 1 1 d . U . . .
H44 H 0.405749 0.237981 -0.000941 0.068 Uiso 1 1 calc R U . . .
C45 C 0.3512(3) 0.2625(3) -0.1250(3) 0.0634(12) Uani 1 1 d . U . . .
H45 H 0.360055 0.324916 -0.101121 0.076 Uiso 1 1 calc R U . . .
C46 C 0.3094(3) 0.2203(3) -0.2213(3) 0.0561(11) Uani 1 1 d . U . . .
H46 H 0.288516 0.254326 -0.263057 0.067 Uiso 1 1 calc R U . . .
C47 C -0.0241(3) 0.2573(4) -0.6432(3) 0.0681(13) Uani 1 1 d . U . . .
H47A H -0.044896 0.316367 -0.628316 0.082 Uiso 1 1 calc R U . . .
H47B H -0.060057 0.216678 -0.627659 0.082 Uiso 1 1 calc R U . . .
C48 C -0.0426(3) 0.2247(3) -0.7466(3) 0.0569(11) Uani 1 1 d . U . . .
C49 C -0.1333(4) 0.2050(4) -0.8095(4) 0.0783(16) Uani 1 1 d . U . . .
H49 H -0.182210 0.209333 -0.787361 0.094 Uiso 1 1 calc R U . . .
C50 C -0.0772(5) 0.1736(5) -0.9328(4) 0.105(2) Uani 1 1 d . U . . .
H50 H -0.089081 0.156654 -0.997135 0.127 Uiso 1 1 calc R U . . .
C51 C 0.0104(4) 0.1911(4) -0.8741(3) 0.0823(16) Uani 1 1 d . U . . .
H51 H 0.059806 0.186315 -0.895520 0.099 Uiso 1 1 calc R U . . .
C52 C 0.0266(4) 0.2159(4) -0.7828(4) 0.0786(15) Uani 1 1 d . U . . .
H52 H 0.089154 0.228081 -0.740430 0.094 Uiso 1 1 calc R U . . .
C53 C 0.3632(4) 0.5121(3) -0.3746(3) 0.0753(15) Uani 1 1 d . U . . .
H53A H 0.315838 0.550229 -0.396926 0.090 Uiso 1 1 calc R U . . .
H53B H 0.418940 0.528247 -0.385292 0.090 Uiso 1 1 calc R U . . .
C54 C 0.3880(3) 0.5268(3) -0.2709(3) 0.0592(12) Uani 1 1 d . U . . .
C55 C 0.4125(4) 0.4598(3) -0.2289(3) 0.0721(14) Uani 1 1 d . U . . .
H55 H 0.411279 0.402472 -0.267469 0.087 Uiso 1 1 calc R U . . .
N3 N 0.4378(4) 0.4712(3) -0.1367(3) 0.0913(15) Uani 1 1 d . . . . .
C57 C 0.4392(4) 0.5547(4) -0.0839(4) 0.0837(16) Uani 1 1 d . U . . .
H57 H 0.456886 0.564898 -0.019203 0.100 Uiso 1 1 calc R U . . .
C58 C 0.3897(4) 0.6110(3) -0.2138(3) 0.0739(14) Uani 1 1 d . U . . .
H58 H 0.372780 0.658094 -0.239667 0.089 Uiso 1 1 calc R U . . .
C59 C 0.4198(3) 0.1460(4) -0.6491(3) 0.0618(13) Uani 1 1 d . U . . .
H59A H 0.448874 0.094765 -0.632293 0.074 Uiso 1 1 calc R U . . .
H59B H 0.469757 0.192507 -0.635654 0.074 Uiso 1 1 calc R U . . .
C60 C 0.3593(3) 0.1184(3) -0.7523(3) 0.0497(10) Uani 1 1 d . U . . .
C61 C 0.2629(3) 0.1080(4) -0.7869(3) 0.0688(14) Uani 1 1 d . U . . .
H61 H 0.230532 0.119186 -0.746148 0.083 Uiso 1 1 calc R U . . .
C62 C 0.2137(3) 0.0800(4) -0.8848(3) 0.0758(15) Uani 1 1 d . U . . .
H62 H 0.147955 0.073872 -0.910293 0.091 Uiso 1 1 calc R U . . .
C63 C 0.2634(3) 0.0620(4) -0.9424(3) 0.0659(14) Uani 1 1 d . U . . .
H63 H 0.230067 0.042027 -1.007425 0.079 Uiso 1 1 calc R U . . .
C64 C 0.4027(3) 0.1002(3) -0.8163(3) 0.0494(11) Uani 1 1 d . U . . .
H64 H 0.468399 0.108434 -0.792748 0.059 Uiso 1 1 calc R U . . .
N1 N 0.3709(2) 0.1204(2) -0.0956(2) 0.0479(9) Uani 1 1 d . . . . .
N2 N -0.1543(4) 0.1787(5) -0.9055(4) 0.132(2) Uani 1 1 d . . . . .
C56 C 0.4166(4) 0.6257(3) -0.1184(3) 0.0766(15) Uani 1 1 d . U . . .
H56 H 0.419228 0.682700 -0.078460 0.092 Uiso 1 1 calc R U . . .
N4 N 0.3573(2) 0.0716(2) -0.9100(2) 0.0496(9) Uani 1 1 d . . . . .
O1 O 0.24312(18) 0.13301(17) -0.41519(16) 0.0443(7) Uani 1 1 d . . . . .
O2 O 0.07456(19) 0.2624(2) -0.58765(18) 0.0518(7) Uani 1 1 d . . . . .
O3 O 0.3276(2) 0.41949(19) -0.42616(18) 0.0554(8) Uani 1 1 d . . . . .
O4 O 0.36485(18) 0.1788(2) -0.59434(17) 0.0489(7) Uani 1 1 d . . . . .
S1 S 0.03527(9) 0.15039(8) -0.46686(8) 0.0589(3) Uani 1 1 d . . . . .
S2 S 0.12918(10) 0.46096(9) -0.53950(9) 0.0672(4) Uani 1 1 d . . . . .
S3 S 0.48949(8) 0.36298(9) -0.48707(8) 0.0637(4) Uani 1 1 d . . . . .
S4 S 0.34896(8) 0.01683(8) -0.53061(8) 0.0548(3) Uani 1 1 d . . . . .

loop_
_atom_site_aniso_label
_atom_site_aniso_U_11
_atom_site_aniso_U_22
_atom_site_aniso_U_33
_atom_site_aniso_U_23
_atom_site_aniso_U_13
_atom_site_aniso_U_12
Cu1 0.0588(3) 0.0646(4) 0.0315(3) 0.0136(3) 0.0143(2) 0.0155(3)
I1 0.0552(2) 0.0536(2) 0.0506(2) 0.00830(14) 0.00882(15) 0.00303(15)
C1 0.051(2) 0.045(2) 0.028(2) 0.0119(17) 0.0120(18) 0.0063(19)
C2 0.045(2) 0.049(2) 0.032(2) 0.0117(18) 0.0120(17) 0.0067(19)
C3 0.052(2) 0.057(3) 0.032(2) 0.0064(19) 0.0140(19) 0.007(2)
C4 0.050(2) 0.052(2) 0.032(2) 0.0105(18) 0.0120(18) 0.005(2)
C5 0.047(2) 0.057(3) 0.039(2) 0.015(2) 0.0126(19) 0.007(2)
C6 0.055(2) 0.051(2) 0.034(2) 0.0156(18) 0.0180(19) 0.008(2)
C7 0.055(3) 0.067(3) 0.037(2) 0.004(2) 0.012(2) -0.003(2)
C8 0.145(6) 0.146(6) 0.037(3) 0.014(3) 0.008(3) -0.060(5)
C9 0.066(3) 0.146(6) 0.057(4) -0.018(4) 0.013(3) -0.020(4)
C10 0.118(5) 0.079(4) 0.116(6) -0.026(4) -0.026(4) 0.009(4)
C11 0.042(2) 0.056(2) 0.025(2) 0.0081(18) 0.0094(17) 0.0077(19)
C12 0.043(2) 0.060(3) 0.034(2) 0.0152(19) 0.0111(18) 0.007(2)
C13 0.043(2) 0.063(3) 0.037(2) 0.008(2) 0.0085(18) 0.001(2)
C14 0.045(2) 0.063(3) 0.034(2) 0.0141(19) 0.0126(18) 0.018(2)
C15 0.047(2) 0.054(2) 0.037(2) 0.0149(19) 0.0125(18) 0.017(2)
C16 0.039(2) 0.055(2) 0.032(2) 0.0082(18) 0.0119(17) 0.0151(19)
C17 0.051(3) 0.077(3) 0.032(2) 0.016(2) 0.0047(19) 0.015(2)
C18 0.061(4) 0.224(8) 0.069(4) 0.041(5) 0.003(3) 0.042(4)
C19 0.146(6) 0.141(6) 0.076(4) 0.069(4) -0.037(4) -0.028(5)
C20 0.128(5) 0.130(5) 0.039(3) 0.005(3) 0.009(3) 0.043(4)
C21 0.070(3) 0.047(2) 0.037(2) 0.0182(19) 0.016(2) 0.004(2)
C22 0.066(3) 0.048(2) 0.049(3) 0.021(2) 0.024(2) 0.014(2)
C23 0.068(3) 0.060(3) 0.038(2) 0.024(2) 0.009(2) 0.010(2)
C24 0.073(3) 0.061(3) 0.037(2) 0.022(2) 0.019(2) 0.014(2)
C25 0.067(3) 0.066(3) 0.045(3) 0.023(2) 0.022(2) 0.011(2)
C26 0.059(3) 0.062(3) 0.039(2) 0.022(2) 0.011(2) 0.007(2)
C27 0.087(3) 0.078(3) 0.042(3) 0.030(2) 0.024(2) 0.018(3)
C28 0.129(7) 0.117(8) 0.047(5) 0.021(6) 0.022(5) 0.005(7)
C29 0.160(8) 0.096(6) 0.074(6) 0.055(5) 0.040(6) 0.011(6)
C30 0.126(7) 0.145(8) 0.052(5) 0.038(5) 0.045(5) 0.047(6)
C29' 0.125(9) 0.134(9) 0.073(7) 0.060(7) 0.034(7) -0.016(8)
C28' 0.131(9) 0.126(9) 0.060(7) 0.049(7) 0.029(6) 0.026(9)
C30' 0.124(10) 0.116(9) 0.057(7) 0.023(7) 0.035(7) 0.022(8)
C31 0.050(2) 0.058(3) 0.037(2) 0.012(2) 0.0194(19) 0.016(2)
C32 0.050(2) 0.060(3) 0.045(2) 0.013(2) 0.025(2) 0.021(2)
C33 0.061(3) 0.064(3) 0.044(2) 0.018(2) 0.029(2) 0.019(2)
C34 0.065(3) 0.069(3) 0.045(2) 0.016(2) 0.024(2) 0.027(2)
C35 0.065(3) 0.058(3) 0.052(3) 0.013(2) 0.023(2) 0.017(2)
C36 0.058(3) 0.061(3) 0.048(3) 0.020(2) 0.022(2) 0.022(2)
C37 0.085(3) 0.069(3) 0.051(3) 0.011(2) 0.034(2) 0.028(3)
C38 0.169(7) 0.152(6) 0.046(4) 0.015(4) 0.018(4) 0.084(5)
C39 0.123(5) 0.146(6) 0.095(5) 0.012(4) 0.067(4) 0.047(5)
C40 0.213(8) 0.087(5) 0.080(5) -0.006(4) 0.075(5) 0.030(5)
C41 0.072(3) 0.054(3) 0.030(2) 0.0181(19) 0.011(2) 0.009(2)
C42 0.044(2) 0.052(2) 0.028(2) 0.0116(17) 0.0111(17) 0.0080(19)
C43 0.052(2) 0.054(3) 0.033(2) 0.0109(19) 0.0152(19) 0.012(2)
C44 0.062(3) 0.066(3) 0.031(2) 0.007(2) 0.012(2) 0.020(2)
C45 0.077(3) 0.052(3) 0.043(3) 0.007(2) 0.008(2) 0.019(2)
C46 0.068(3) 0.057(3) 0.038(2) 0.017(2) 0.010(2) 0.018(2)
C47 0.064(3) 0.095(4) 0.043(3) 0.020(3) 0.018(2) 0.019(3)
C48 0.059(3) 0.067(3) 0.041(2) 0.014(2) 0.016(2) 0.006(2)
C49 0.061(3) 0.112(4) 0.047(3) 0.006(3) 0.017(2) -0.004(3)
C50 0.099(4) 0.155(6) 0.050(3) 0.006(4) 0.032(3) 0.004(4)
C51 0.062(3) 0.137(4) 0.041(3) -0.001(3) 0.031(2) 0.003(3)
C52 0.067(3) 0.105(4) 0.055(3) 0.010(3) 0.023(2) 0.005(3)
C53 0.110(4) 0.059(3) 0.045(3) 0.010(2) 0.019(3) 0.000(3)
C54 0.082(3) 0.048(2) 0.042(2) 0.012(2) 0.017(2) 0.013(2)
C55 0.110(4) 0.047(3) 0.048(3) 0.009(2) 0.020(3) 0.026(3)
N3 0.156(5) 0.067(3) 0.044(3) 0.020(2) 0.026(3) 0.046(3)
C57 0.122(4) 0.067(3) 0.043(3) 0.009(3) 0.015(3) 0.022(3)
C58 0.107(4) 0.052(3) 0.047(3) 0.015(2) 0.011(3) 0.013(3)
C59 0.052(3) 0.100(4) 0.036(2) 0.019(2) 0.021(2) 0.011(3)
C60 0.042(2) 0.074(3) 0.029(2) 0.0145(19) 0.0094(17) 0.006(2)
C61 0.052(3) 0.114(4) 0.037(2) 0.018(2) 0.018(2) 0.001(3)
C62 0.045(2) 0.133(4) 0.040(3) 0.020(3) 0.010(2) -0.005(3)
C63 0.058(3) 0.098(4) 0.031(2) 0.019(2) 0.005(2) -0.007(3)
C64 0.044(2) 0.065(3) 0.037(2) 0.016(2) 0.0118(19) 0.011(2)
N1 0.056(2) 0.057(2) 0.0253(19) 0.0075(16) 0.0121(16) 0.0155(18)
N2 0.122(5) 0.167(6) 0.078(4) 0.004(4) 0.030(4) -0.004(4)
C56 0.112(4) 0.049(3) 0.046(3) 0.006(2) 0.010(3) 0.015(3)
N4 0.051(2) 0.066(2) 0.0264(19) 0.0101(16) 0.0114(16) 0.0065(18)
O1 0.0568(17) 0.0464(16) 0.0241(15) 0.0100(12) 0.0092(12) 0.0068(13)
O2 0.0533(18) 0.066(2) 0.0332(16) 0.0117(14) 0.0156(13) 0.0168(15)
O3 0.078(2) 0.0514(18) 0.0312(16) 0.0132(14) 0.0131(14) 0.0041(16)
O4 0.0455(16) 0.072(2) 0.0240(15) 0.0111(13) 0.0091(12) 0.0110(14)
S1 0.0692(8) 0.0625(7) 0.0537(7) 0.0120(6) 0.0370(6) 0.0092(6)
S2 0.0869(9) 0.0706(8) 0.0632(8) 0.0360(7) 0.0378(7) 0.0346(7)
S3 0.0549(7) 0.0784(9) 0.0551(8) 0.0324(7) 0.0086(6) -0.0011(6)
S4 0.0497(6) 0.0533(7) 0.0451(7) 0.0019(5) 0.0085(5) 0.0129(5)

loop_
_atom_type_symbol
_atom_type_description
_atom_type_scat_dispersion_real
_atom_type_scat_dispersion_imag
_atom_type_scat_source
C C 0.0033 0.0016 'International Tables Vol C Tables 4.2.6.8 and 6.1.1.4'
H H 0.0000 0.0000 'International Tables Vol C Tables 4.2.6.8 and 6.1.1.4'
N N 0.0061 0.0033 'International Tables Vol C Tables 4.2.6.8 and 6.1.1.4'
O O 0.0106 0.0060 'International Tables Vol C Tables 4.2.6.8 and 6.1.1.4'
S S 0.1246 0.1234 'International Tables Vol C Tables 4.2.6.8 and 6.1.1.4'
Cu Cu 0.3201 1.2651 'International Tables Vol C Tables 4.2.6.8 and 6.1.1.4'
I I -0.4742 1.8119 'International Tables Vol C Tables 4.2.6.8 and 6.1.1.4'

loop_
_geom_angle_atom_site_label_1
_geom_angle_atom_site_label_2
_geom_angle_atom_site_label_3
_geom_angle
_geom_angle_site_symmetry_1
_geom_angle_site_symmetry_3
N1 Cu1 N4 106.89(14) . 1_556
N1 Cu1 I1 107.11(10) . .
N4 Cu1 I1 111.05(10) 1_556 .
N1 Cu1 I1 106.41(10) . 2_655
N4 Cu1 I1 105.84(9) 1_556 2_655
I1 Cu1 I1 118.90(2) . 2_655
N1 Cu1 Cu1 124.56(10) . 2_655
N4 Cu1 Cu1 128.41(11) 1_556 2_655
I1 Cu1 Cu1 59.92(2) . 2_655
I1 Cu1 Cu1 58.98(2) 2_655 2_655
Cu1 I1 Cu1 61.10(2) . 2_655
O1 C1 C2 121.8(4) . .
O1 C1 C6 119.5(4) . .
C2 C1 C6 118.7(4) . .
C1 C2 C3 120.3(4) . .
C1 C2 S4 123.2(3) . .
C3 C2 S4 116.0(3) . .
C2 C3 C4 121.7(4) . .
C2 C3 H3 119.2 . .
C4 C3 H3 119.2 . .
C5 C4 C3 116.9(4) . .
C5 C4 C7 122.0(4) . .
C3 C4 C7 121.1(4) . .
C6 C5 C4 122.0(4) . .
C6 C5 H5 119.0 . .
C4 C5 H5 119.0 . .
C5 C6 C1 120.2(4) . .
C5 C6 S1 118.1(3) . .
C1 C6 S1 121.3(3) . .
C8 C7 C10 110.3(6) . .
C8 C7 C9 108.7(5) . .
C10 C7 C9 106.5(5) . .
C8 C7 C4 109.8(4) . .
C10 C7 C4 109.2(4) . .
C9 C7 C4 112.3(4) . .
C7 C8 H8A 109.5 . .
C7 C8 H8B 109.5 . .
H8A C8 H8B 109.5 . .
C7 C8 H8C 109.5 . .
H8A C8 H8C 109.5 . .
H8B C8 H8C 109.5 . .
C7 C9 H9A 109.5 . .
C7 C9 H9B 109.5 . .
H9A C9 H9B 109.5 . .
C7 C9 H9C 109.5 . .
H9A C9 H9C 109.5 . .
H9B C9 H9C 109.5 . .
C7 C10 H10A 109.5 . .
C7 C10 H10B 109.5 . .
H10A C10 H10B 109.5 . .
C7 C10 H10C 109.5 . .
H10A C10 H10C 109.5 . .
H10B C10 H10C 109.5 . .
O4 C11 C12 121.4(3) . .
O4 C11 C16 119.6(3) . .
C12 C11 C16 119.0(3) . .
C11 C12 C13 118.9(4) . .
C11 C12 S3 123.6(3) . .
C13 C12 S3 116.9(3) . .
C14 C13 C12 122.8(4) . .
C14 C13 H13 118.6 . .
C12 C13 H13 118.6 . .
C15 C14 C13 116.5(4) . .
C15 C14 C17 123.2(4) . .
C13 C14 C17 120.3(4) . .
C14 C15 C16 122.5(4) . .
C14 C15 H15 118.8 . .
C16 C15 H15 118.8 . .
C15 C16 C11 119.9(4) . .
C15 C16 S4 118.8(3) . .
C11 C16 S4 120.6(3) . .
C18 C17 C19 110.4(5) . .
C18 C17 C20 108.0(5) . .
C19 C17 C20 108.3(5) . .
C18 C17 C14 108.0(4) . .
C19 C17 C14 111.7(4) . .
C20 C17 C14 110.4(4) . .
C17 C18 H18A 109.5 . .
C17 C18 H18B 109.5 . .
H18A C18 H18B 109.5 . .
C17 C18 H18C 109.5 . .
H18A C18 H18C 109.5 . .
H18B C18 H18C 109.5 . .
C17 C19 H19A 109.5 . .
C17 C19 H19B 109.5 . .
H19A C19 H19B 109.5 . .
C17 C19 H19C 109.5 . .
H19A C19 H19C 109.5 . .
H19B C19 H19C 109.5 . .
C17 C20 H20A 109.5 . .
C17 C20 H20B 109.5 . .
H20A C20 H20B 109.5 . .
C17 C20 H20C 109.5 . .
H20A C20 H20C 109.5 . .
H20B C20 H20C 109.5 . .
O3 C21 C22 121.0(4) . .
O3 C21 C26 120.6(4) . .
C22 C21 C26 118.5(4) . .
C21 C22 C23 119.1(4) . .
C21 C22 S2 123.5(3) . .
C23 C22 S2 116.7(4) . .
C24 C23 C22 122.5(4) . .
C24 C23 H23 118.8 . .
C22 C23 H23 118.8 . .
C25 C24 C23 117.1(4) . .
C25 C24 C27 122.6(4) . .
C23 C24 C27 120.3(4) . .
C24 C25 C26 121.7(4) . .
C24 C25 H25 119.1 . .
C26 C25 H25 119.1 . .
C25 C26 C21 120.7(4) . .
C25 C26 S3 118.0(4) . .
C21 C26 S3 120.7(3) . .
C30 C27 C29 113.2(7) . .
C30 C27 C28 107.5(8) . .
C29 C27 C28 108.5(8) . .
C29' C27 C24 108.3(7) . .
C30 C27 C24 110.9(5) . .
C29 C27 C24 105.4(5) . .
C28 C27 C24 111.4(5) . .
C29' C27 C30' 109.2(11) . .
C24 C27 C30' 109.5(7) . .
C29' C27 C28' 115.4(11) . .
C24 C27 C28' 113.2(7) . .
C30' C27 C28' 100.8(10) . .
C27 C28 H28A 109.5 . .
C27 C28 H28B 109.5 . .
H28A C28 H28B 109.5 . .
C27 C28 H28C 109.5 . .
H28A C28 H28C 109.5 . .
H28B C28 H28C 109.5 . .
C27 C29 H29A 109.5 . .
C27 C29 H29B 109.5 . .
H29A C29 H29B 109.5 . .
C27 C29 H29C 109.5 . .
H29A C29 H29C 109.5 . .
H29B C29 H29C 109.5 . .
C27 C30 H30A 109.5 . .
C27 C30 H30B 109.5 . .
H30A C30 H30B 109.5 . .
C27 C30 H30C 109.5 . .
H30A C30 H30C 109.5 . .
H30B C30 H30C 109.5 . .
C27 C29' H29D 109.5 . .
C27 C29' H29E 109.5 . .
H29D C29' H29E 109.5 . .
C27 C29' H29F 109.5 . .
H29D C29' H29F 109.5 . .
H29E C29' H29F 109.5 . .
C27 C28' H28D 109.5 . .
C27 C28' H28E 109.5 . .
H28D C28' H28E 109.5 . .
C27 C28' H28F 109.5 . .
H28D C28' H28F 109.5 . .
H28E C28' H28F 109.5 . .
C27 C30' H30D 109.5 . .
C27 C30' H30E 109.5 . .
H30D C30' H30E 109.5 . .
C27 C30' H30F 109.5 . .
H30D C30' H30F 109.5 . .
H30E C30' H30F 109.5 . .
O2 C31 C32 121.2(4) . .
O2 C31 C36 119.3(4) . .
C32 C31 C36 119.4(4) . .
C33 C32 C31 118.6(4) . .
C33 C32 S1 116.8(3) . .
C31 C32 S1 124.0(3) . .
C34 C33 C32 123.3(4) . .
C34 C33 H33 118.4 . .
C32 C33 H33 118.4 . .
C35 C34 C33 116.7(4) . .
C35 C34 C37 122.9(4) . .
C33 C34 C37 120.4(4) . .
C34 C35 C36 122.4(4) . .
C34 C35 H35 118.8 . .
C36 C35 H35 118.8 . .
C35 C36 C31 119.3(4) . .
C35 C36 S2 118.9(4) . .
C31 C36 S2 121.1(3) . .
C38 C37 C40 111.6(5) . .
C38 C37 C34 111.3(4) . .
C40 C37 C34 111.7(4) . .
C38 C37 C39 109.0(5) . .
C40 C37 C39 105.7(5) . .
C34 C37 C39 107.2(4) . .
C37 C38 H38A 109.5 . .
C37 C38 H38B 109.5 . .
H38A C38 H38B 109.5 . .
C37 C38 H38C 109.5 . .
H38A C38 H38C 109.5 . .
H38B C38 H38C 109.5 . .
C37 C39 H39A 109.5 . .
C37 C39 H39B 109.5 . .
H39A C39 H39B 109.5 . .
C37 C39 H39C 109.5 . .
H39A C39 H39C 109.5 . .
H39B C39 H39C 109.5 . .
C37 C40 H40A 109.5 . .
C37 C40 H40B 109.5 . .
H40A C40 H40B 109.5 . .
C37 C40 H40C 109.5 . .
H40A C40 H40C 109.5 . .
H40B C40 H40C 109.5 . .
O1 C41 C42 109.7(3) . .
O1 C41 H41A 109.7 . .
C42 C41 H41A 109.7 . .
O1 C41 H41B 109.7 . .
C42 C41 H41B 109.7 . .
H41A C41 H41B 108.2 . .
C46 C42 C43 117.1(4) . .
C46 C42 C41 125.0(4) . .
C43 C42 C41 117.9(4) . .
N1 C43 C42 124.9(4) . .
N1 C43 H43 117.5 . .
C42 C43 H43 117.5 . .
N1 C44 C45 123.7(4) . .
N1 C44 H44 118.2 . .
C45 C44 H44 118.2 . .
C44 C45 C46 118.2(4) . .
C44 C45 H45 120.9 . .
C46 C45 H45 120.9 . .
C42 C46 C45 119.7(4) . .
C42 C46 H46 120.1 . .
C45 C46 H46 120.1 . .
O2 C47 C48 111.0(4) . .
O2 C47 H47A 109.4 . .
C48 C47 H47A 109.4 . .
O2 C47 H47B 109.4 . .
C48 C47 H47B 109.4 . .
H47A C47 H47B 108.0 . .
C49 C48 C52 117.0(4) . .
C49 C48 C47 118.9(4) . .
C52 C48 C47 124.0(4) . .
C48 C49 N2 121.3(5) . .
C48 C49 H49 119.4 . .
N2 C49 H49 119.4 . .
C51 C50 N2 124.1(6) . .
C51 C50 H50 117.9 . .
N2 C50 H50 117.9 . .
C50 C51 C52 117.6(5) . .
C50 C51 H51 121.2 . .
C52 C51 H51 121.2 . .
C51 C52 C48 124.1(5) . .
C51 C52 H52 117.9 . .
C48 C52 H52 117.9 . .
O3 C53 C54 110.2(4) . .
O3 C53 H53A 109.6 . .
C54 C53 H53A 109.6 . .
O3 C53 H53B 109.6 . .
C54 C53 H53B 109.6 . .
H53A C53 H53B 108.1 . .
C58 C54 C55 117.4(4) . .
C58 C54 C53 119.7(4) . .
C55 C54 C53 122.9(4) . .
N3 C55 C54 124.6(5) . .
N3 C55 H55 117.7 . .
C54 C55 H55 117.7 . .
C55 N3 C57 115.7(4) . .
N3 C57 C56 124.3(5) . .
N3 C57 H57 117.8 . .
C56 C57 H57 117.8 . .
C54 C58 C56 119.9(5) . .
C54 C58 H58 120.1 . .
C56 C58 H58 120.1 . .
O4 C59 C60 110.5(3) . .
O4 C59 H59A 109.5 . .
C60 C59 H59A 109.5 . .
O4 C59 H59B 109.5 . .
C60 C59 H59B 109.5 . .
H59A C59 H59B 108.1 . .
C61 C60 C64 117.7(4) . .
C61 C60 C59 123.7(4) . .
C64 C60 C59 118.6(4) . .
C60 C61 C62 118.7(4) . .
C60 C61 H61 120.6 . .
C62 C61 H61 120.6 . .
C63 C62 C61 119.0(4) . .
C63 C62 H62 120.5 . .
C61 C62 H62 120.5 . .
N4 C63 C62 123.1(4) . .
N4 C63 H63 118.5 . .
C62 C63 H63 118.5 . .
N4 C64 C60 124.7(4) . .
N4 C64 H64 117.7 . .
C60 C64 H64 117.7 . .
C44 N1 C43 116.3(4) . .
C44 N1 Cu1 120.7(3) . .
C43 N1 Cu1 122.9(3) . .
C49 N2 C50 115.9(5) . .
C57 C56 C58 118.1(5) . .
C57 C56 H56 120.9 . .
C58 C56 H56 120.9 . .
C63 N4 C64 116.8(4) . .
C63 N4 Cu1 120.8(3) . 1_554
C64 N4 Cu1 122.4(3) . 1_554
C1 O1 C41 109.8(3) . .
C31 O2 C47 109.9(3) . .
C21 O3 C53 110.5(3) . .
C11 O4 C59 110.3(3) . .
C6 S1 C32 106.70(19) . .
C36 S2 C22 107.0(2) . .
C26 S3 C12 105.79(19) . .
C16 S4 C2 106.25(19) . .

loop_
_geom_bond_atom_site_label_1
_geom_bond_atom_site_label_2
_geom_bond_distance
_geom_bond_site_symmetry_2
Cu1 N1 2.063(3) .
Cu1 N4 2.062(3) 1_556
Cu1 I1 2.6152(7) .
Cu1 I1 2.6409(6) 2_655
Cu1 Cu1 2.6718(11) 2_655
C1 O1 1.377(4) .
C1 C2 1.381(5) .
C1 C6 1.400(6) .
C2 C3 1.392(5) .
C2 S4 1.784(4) .
C3 C4 1.400(6) .
C3 H3 0.9300 .
C4 C5 1.384(6) .
C4 C7 1.533(5) .
C5 C6 1.386(5) .
C5 H5 0.9300 .
C6 S1 1.773(4) .
C7 C8 1.493(7) .
C7 C10 1.518(8) .
C7 C9 1.519(7) .
C8 H8A 0.9600 .
C8 H8B 0.9600 .
C8 H8C 0.9600 .
C9 H9A 0.9600 .
C9 H9B 0.9600 .
C9 H9C 0.9600 .
C10 H10A 0.9600 .
C10 H10B 0.9600 .
C10 H10C 0.9600 .
C11 O4 1.377(4) .
C11 C12 1.389(5) .
C11 C16 1.399(6) .
C12 C13 1.396(5) .
C12 S3 1.778(4) .
C13 C14 1.397(6) .
C13 H13 0.9300 .
C14 C15 1.375(6) .
C14 C17 1.543(5) .
C15 C16 1.387(5) .
C15 H15 0.9300 .
C16 S4 1.772(4) .
C17 C18 1.498(7) .
C17 C19 1.497(7) .
C17 C20 1.521(7) .
C18 H18A 0.9600 .
C18 H18B 0.9600 .
C18 H18C 0.9600 .
C19 H19A 0.9600 .
C19 H19B 0.9600 .
C19 H19C 0.9600 .
C20 H20A 0.9600 .
C20 H20B 0.9600 .
C20 H20C 0.9600 .
C21 O3 1.374(5) .
C21 C22 1.389(6) .
C21 C26 1.396(6) .
C22 C23 1.403(6) .
C22 S2 1.781(5) .
C23 C24 1.393(6) .
C23 H23 0.9300 .
C24 C25 1.372(6) .
C24 C27 1.541(6) .
C25 C26 1.390(6) .
C25 H25 0.9300 .
C26 S3 1.775(5) .
C27 C29' 1.497(15) .
C27 C30 1.518(11) .
C27 C29 1.534(11) .
C27 C28 1.533(12) .
C27 C30' 1.541(17) .
C27 C28' 1.562(19) .
C28 H28A 0.9600 .
C28 H28B 0.9600 .
C28 H28C 0.9600 .
C29 H29A 0.9600 .
C29 H29B 0.9600 .
C29 H29C 0.9600 .
C30 H30A 0.9600 .
C30 H30B 0.9600 .
C30 H30C 0.9600 .
C29' H29D 0.9600 .
C29' H29E 0.9600 .
C29' H29F 0.9600 .
C28' H28D 0.9600 .
C28' H28E 0.9600 .
C28' H28F 0.9600 .
C30' H30D 0.9600 .
C30' H30E 0.9600 .
C30' H30F 0.9600 .
C31 O2 1.385(5) .
C31 C32 1.395(6) .
C31 C36 1.397(6) .
C32 C33 1.388(6) .
C32 S1 1.774(5) .
C33 C34 1.379(6) .
C33 H33 0.9300 .
C34 C35 1.380(6) .
C34 C37 1.537(6) .
C35 C36 1.392(6) .
C35 H35 0.9300 .
C36 S2 1.770(4) .
C37 C38 1.491(8) .
C37 C40 1.507(8) .
C37 C39 1.542(8) .
C38 H38A 0.9600 .
C38 H38B 0.9600 .
C38 H38C 0.9600 .
C39 H39A 0.9600 .
C39 H39B 0.9600 .
C39 H39C 0.9600 .
C40 H40A 0.9600 .
C40 H40B 0.9600 .
C40 H40C 0.9600 .
C41 O1 1.441(4) .
C41 C42 1.496(5) .
C41 H41A 0.9700 .
C41 H41B 0.9700 .
C42 C46 1.363(6) .
C42 C43 1.381(5) .
C43 N1 1.331(5) .
C43 H43 0.9300 .
C44 N1 1.328(6) .
C44 C45 1.373(6) .
C44 H44 0.9300 .
C45 C46 1.385(6) .
C45 H45 0.9300 .
C46 H46 0.9300 .
C47 O2 1.435(5) .
C47 C48 1.498(6) .
C47 H47A 0.9700 .
C47 H47B 0.9700 .
C48 C49 1.355(6) .
C48 C52 1.366(6) .
C49 N2 1.379(7) .
C49 H49 0.9300 .
C50 C51 1.300(7) .
C50 N2 1.391(8) .
C50 H50 0.9300 .
C51 C52 1.322(6) .
C51 H51 0.9300 .
C52 H52 0.9300 .
C53 O3 1.436(5) .
C53 C54 1.500(6) .
C53 H53A 0.9700 .
C53 H53B 0.9700 .
C54 C58 1.367(6) .
C54 C55 1.371(6) .
C55 N3 1.332(6) .
C55 H55 0.9300 .
N3 C57 1.336(6) .
C57 C56 1.357(7) .
C57 H57 0.9300 .
C58 C56 1.371(6) .
C58 H58 0.9300 .
C59 O4 1.420(5) .
C59 C60 1.497(6) .
C59 H59A 0.9700 .
C59 H59B 0.9700 .
C60 C61 1.365(6) .
C60 C64 1.374(6) .
C61 C62 1.398(6) .
C61 H61 0.9300 .
C62 C63 1.363(6) .
C62 H62 0.9300 .
C63 N4 1.330(5) .
C63 H63 0.9300 .
C64 N4 1.334(5) .
C64 H64 0.9300 .
C56 H56 0.9300 .

loop_
_geom_hbond_atom_site_label_D
_geom_hbond_atom_site_label_H
_geom_hbond_atom_site_label_A
_geom_hbond_distance_DH
_geom_hbond_distance_HA
_geom_hbond_distance_DA
_geom_hbond_angle_DHA
_geom_hbond_site_symmetry_A
_geom_hbond_publ_flag
C57 H57 N3 0.93 2.64 3.467(7) 149.2 2_665 yes
